data_4340012
loop_
_publ_author_name
'Streitberger, Markus'
'Schmied, Andy'
'Hey-Hawkins, Evamarie'

_publ_section_title
;
 Selective formation of gold(i) bis-phospholane macrocycles, polymeric
 chains, and nanotubes.
;
_journal_issue 13
_journal_name_full 'Inorganic chemistry'
_journal_page_first 6794
_journal_page_last 6804
_journal_paper_doi 10.1021/ic5006055
_journal_volume 53
_journal_year 2014
_chemical_formula_sum 'C16 H32 Au2 Cl2 P2'
_chemical_formula_weight 751.19
_chemical_name_systematic
;
 ?
;
_space_group_IT_number 14
_symmetry_cell_setting monoclinic
_symmetry_Int_Tables_number 14
_symmetry_space_group_name_Hall '-P 2ybc'
_symmetry_space_group_name_H-M 'P 1 21/c 1'
_atom_sites_solution_hydrogens geom
_atom_sites_solution_primary direct
_atom_sites_solution_secondary difmap
_audit_creation_date 2014-02-04T17:20:31-00:00
_audit_creation_method 'WinGX routine CIF_UPDATE'
_cell_angle_alpha 90
_cell_angle_beta 92.233(4)
_cell_angle_gamma 90
_cell_formula_units_Z 4
_cell_length_a 6.7795(3)
_cell_length_b 14.1186(6)
_cell_length_c 22.1810(9)
_cell_measurement_reflns_used 6373
_cell_measurement_temperature 130(2)
_cell_measurement_theta_max 31.745
_cell_measurement_theta_min 3.751
_cell_volume 2121.49(16)
_computing_cell_refinement
;
        CrysAlisPro, Agilent Technologies,
        Version 1.171.36.32 (release 02-08-2013 CrysAlis171 .NET)
        (compiled Aug  2 2013,16:46:58)
;
_computing_data_collection
;
        CrysAlisPro, Agilent Technologies,
        Version 1.171.36.32 (release 02-08-2013 CrysAlis171 .NET)
        (compiled Aug  2 2013,16:46:58)
;
_computing_data_reduction
;
        CrysAlisPro, Agilent Technologies,
        Version 1.171.36.32 (release 02-08-2013 CrysAlis171 .NET)
        (compiled Aug  2 2013,16:46:58)
;
_computing_molecular_graphics
;
 ORTEP3 for Windows
 L. J. Farrugia, J. Appl. Crystallogr. 1997, 30, 565.
;
_computing_publication_material
;
 WINGX
 L.J. Farrugia,
 J. Appl. Cryst., 2012, 45, 849-854.
;
_computing_structure_refinement 'SHELXL-2013 (Sheldrick, 2013)'
_computing_structure_solution
;
 SIR92
 A. Altomare, G. Cascarano, C. Giacovazzo and A. Guagliardi,
 J. Appl. Crystallogr. 1993, 26, 343-350.
;
_diffrn_ambient_temperature 130(2)
_diffrn_detector_area_resol_mean 16.356
_diffrn_measured_fraction_theta_full 0.999
_diffrn_measured_fraction_theta_max 0.999
_diffrn_measurement_device_type 'Xcalibur, Sapphire3, Gemini'
_diffrn_measurement_method '\w scans'
_diffrn_orient_matrix_UB_11 -0.0432877
_diffrn_orient_matrix_UB_12 -0.0373491
_diffrn_orient_matrix_UB_13 0.0162971
_diffrn_orient_matrix_UB_21 0.0804308
_diffrn_orient_matrix_UB_22 0.0013797
_diffrn_orient_matrix_UB_23 0.0214206
_diffrn_orient_matrix_UB_31 -0.0513732
_diffrn_orient_matrix_UB_32 0.0335273
_diffrn_orient_matrix_UB_33 0.0172936
_diffrn_radiation_monochromator graphite
_diffrn_radiation_type MoK\a
_diffrn_radiation_wavelength 0.71073
_diffrn_reflns_Laue_measured_fraction_full 0.999
_diffrn_reflns_Laue_measured_fraction_max 0.999
_diffrn_reflns_limit_h_max 9
_diffrn_reflns_limit_h_min -9
_diffrn_reflns_limit_k_max 20
_diffrn_reflns_limit_k_min -20
_diffrn_reflns_limit_l_max 31
_diffrn_reflns_limit_l_min -20
_diffrn_reflns_number 8180
_diffrn_reflns_point_group_measured_fraction_full 0.999
_diffrn_reflns_point_group_measured_fraction_max 0.999
_diffrn_reflns_theta_full 25.242
_diffrn_reflns_theta_max 30.508
_diffrn_reflns_theta_min 2.885
_exptl_absorpt_coefficient_mu 14.213
_exptl_absorpt_correction_T_max 0.669
_exptl_absorpt_correction_T_min 0.203
_exptl_absorpt_correction_type analytical
_exptl_absorpt_process_details
;
        CrysAlisPro, Agilent Technologies,
        Version 1.171.36.32 (release 02-08-2013 CrysAlis171 .NET)
        (compiled Aug  2 2013,16:46:58)
Analytical numeric absorption correction using a multifaceted crystal
                        model based on expressions derived by R.C. Clark & J.S.
        (Clark, R. C. & Reid, J. S. (1995). Acta Cryst. A51, 887-897)
;
_exptl_crystal_density_diffrn 2.352
_exptl_crystal_F_000 1400
_exptl_crystal_size_max 0.37
_exptl_crystal_size_mid 0.04
_exptl_crystal_size_min 0.03
_refine_diff_density_max 2.836
_refine_diff_density_min -2.041
_refine_diff_density_rms 0.237
_refine_ls_extinction_method none
_refine_ls_goodness_of_fit_ref 0.98
_refine_ls_hydrogen_treatment constr
_refine_ls_matrix_type full
_refine_ls_number_parameters 199
_refine_ls_number_reflns 8180
_refine_ls_number_restraints 0
_refine_ls_restrained_S_all 0.98
_refine_ls_R_factor_all 0.0553
_refine_ls_R_factor_gt 0.0429
_refine_ls_shift/su_max 0.001
_refine_ls_shift/su_mean 0
_refine_ls_structure_factor_coef Fsqd
_refine_ls_weighting_details 'w=1/[\s^2^(Fo^2^)+(0.0775P)^2^] where P=(Fo^2^+2Fc^2^)/3'
_refine_ls_weighting_scheme calc
_refine_ls_wR_factor_gt 0.1133
_refine_ls_wR_factor_ref 0.1171
_reflns_number_gt 6499
_reflns_number_total 8180
_reflns_threshold_expression 'I > 2\s(I)'
_cod_data_source_file ic5006055_si_003.cif
_cod_data_source_block x1498fin
_cod_depositor_comments 'Adding full bibliography for 4340012--4340022.cif.'
_cod_original_sg_symbol_H-M 'P 21/c'
_cod_database_code 4340012

loop_
_symmetry_equiv_pos_as_xyz
'x, y, z'
'-x, y+1/2, -z+1/2'
'-x, -y, -z'
'x, -y-1/2, z-1/2'

loop_
_atom_site_label
_atom_site_type_symbol
_atom_site_fract_x
_atom_site_fract_y
_atom_site_fract_z
_atom_site_U_iso_or_equiv
_atom_site_adp_type
_atom_site_occupancy
_atom_site_calc_flag
_atom_site_disorder_assembly
_atom_site_disorder_group
C1 C 1.8830(11) -0.1231(5) 0.2374(4) 0.0228(15) Uani 1 d . .
H1A H 1.8818 -0.0707 0.267 0.027 Uiso 1 calc A 1
H1B H 2.0023 -0.1623 0.2456 0.027 Uiso 1 calc A 1
C2 C 1.8776(18) -0.0846(9) 0.1723(5) 0.021(3) Uiso 0.63(3) d B 1
H2A H 1.7851 -0.0306 0.1682 0.025 Uiso 0.63(3) calc B 1
H2B H 2.0105 -0.0632 0.1613 0.025 Uiso 0.63(3) calc B 1
C3 C 1.808(2) -0.1674(10) 0.1317(6) 0.024(3) Uiso 0.63(3) d B 1
H3A H 1.7745 -0.1442 0.0905 0.029 Uiso 0.63(3) calc B 1
H3B H 1.9132 -0.2155 0.1294 0.029 Uiso 0.63(3) calc B 1
C2F C 1.944(4) -0.131(2) 0.1719(12) 0.039(7) Uiso 0.37(3) d B 2
H2F1 H 2.0261 -0.0763 0.1612 0.046 Uiso 0.37(3) calc B 2
H2F2 H 2.0226 -0.1897 0.1665 0.046 Uiso 0.37(3) calc B 2
C3F C 1.758(4) -0.135(2) 0.1318(12) 0.034(6) Uiso 0.37(3) d B 2
H3F1 H 1.79 -0.1516 0.09 0.041 Uiso 0.37(3) calc B 2
H3F2 H 1.6915 -0.0721 0.1313 0.041 Uiso 0.37(3) calc B 2
C4 C 1.6253(11) -0.2107(6) 0.1592(3) 0.0246(15) Uani 1 d . .
H4A H 1.6146 -0.2788 0.149 0.03 Uiso 1 calc B 1
H4B H 1.5041 -0.1781 0.144 0.03 Uiso 1 calc B 1
C5 C 0.9075(11) 0.4062(5) 0.5469(3) 0.0208(14) Uani 1 d . .
H5A H 0.9546 0.4607 0.5717 0.025 Uiso 1 calc . .
H5B H 1.0075 0.3913 0.517 0.025 Uiso 1 calc . .
C6 C 0.7092(11) 0.4282(6) 0.5157(4) 0.0286(17) Uani 1 d . .
H6A H 0.6267 0.4659 0.5426 0.034 Uiso 1 calc . .
H6B H 0.7287 0.4653 0.4785 0.034 Uiso 1 calc . .
C7 C 0.6088(12) 0.3352(6) 0.5002(4) 0.0281(17) Uani 1 d . .
H7A H 0.6739 0.3042 0.4662 0.034 Uiso 1 calc . .
H7B H 0.4683 0.3459 0.4883 0.034 Uiso 1 calc . .
C8 C 0.6256(10) 0.2727(5) 0.5567(3) 0.0213(14) Uani 1 d . .
H8A H 0.6231 0.2048 0.5454 0.026 Uiso 1 calc . .
H8B H 0.5151 0.2854 0.5834 0.026 Uiso 1 calc . .
C9 C 1.4703(10) -0.1128(5) 0.2626(3) 0.0196(14) Uani 1 d . .
H9A H 1.4699 -0.0578 0.2349 0.023 Uiso 1 calc . .
H9B H 1.3402 -0.1443 0.2577 0.023 Uiso 1 calc . .
C10 C 1.4964(11) -0.0774(5) 0.3269(3) 0.0229(15) Uani 1 d . .
H10A H 1.6182 -0.0388 0.3306 0.027 Uiso 1 calc . .
H10B H 1.513 -0.1324 0.3543 0.027 Uiso 1 calc . .
C11 C 1.3233(11) -0.0184(5) 0.3465(3) 0.0257(16) Uani 1 d . .
H11A H 1.303 0.0349 0.3179 0.031 Uiso 1 calc . .
H11B H 1.2027 -0.0579 0.3444 0.031 Uiso 1 calc . .
C12 C 1.3499(11) 0.0210(5) 0.4094(3) 0.0236(15) Uani 1 d . .
H12A H 1.4644 0.0646 0.4108 0.028 Uiso 1 calc . .
H12B H 1.3802 -0.0317 0.4377 0.028 Uiso 1 calc . .
C13 C 1.1698(11) 0.0738(5) 0.4304(3) 0.0230(15) Uani 1 d . .
H13A H 1.137 0.1251 0.4012 0.028 Uiso 1 calc . .
H13B H 1.0565 0.0296 0.4302 0.028 Uiso 1 calc . .
C14 C 1.1970(11) 0.1166(5) 0.4929(3) 0.0237(15) Uani 1 d . .
H14A H 1.3169 0.1567 0.4943 0.028 Uiso 1 calc . .
H14B H 1.2176 0.065 0.5227 0.028 Uiso 1 calc . .
C15 C 1.0215(11) 0.1759(5) 0.5103(3) 0.0207(14) Uani 1 d . .
H15A H 0.9004 0.137 0.5061 0.025 Uiso 1 calc . .
H15B H 1.0068 0.23 0.4821 0.025 Uiso 1 calc . .
C16 C 1.0410(11) 0.2139(5) 0.5749(3) 0.0243(15) Uani 1 d . .
H16A H 1.175 0.2409 0.5812 0.029 Uiso 1 calc . .
H16B H 1.0297 0.16 0.603 0.029 Uiso 1 calc . .
P1 P 1.6597(3) -0.19465(12) 0.24098(8) 0.0170(3) Uani 1 d . .
P2 P 0.8623(3) 0.30344(13) 0.59460(8) 0.0170(3) Uani 1 d . .
Cl1 Cl 1.6581(3) -0.45157(12) 0.36308(8) 0.0222(3) Uani 1 d . .
Cl2 Cl 0.8221(3) 0.36019(15) 0.79433(8) 0.0308(4) Uani 1 d . .
Au1 Au 1.66736(4) -0.32353(2) 0.29868(2) 0.01850(8) Uani 1 d . .
Au2 Au 0.84713(4) 0.33116(2) 0.69305(2) 0.01959(8) Uani 1 d . .

loop_
_atom_site_aniso_label
_atom_site_aniso_U_11
_atom_site_aniso_U_22
_atom_site_aniso_U_33
_atom_site_aniso_U_23
_atom_site_aniso_U_13
_atom_site_aniso_U_12
C1 0.019(4) 0.019(3) 0.030(4) -0.006(3) 0.000(3) -0.004(3)
C4 0.025(4) 0.027(4) 0.022(4) 0.001(3) 0.001(3) -0.004(3)
C5 0.024(4) 0.023(3) 0.016(3) -0.001(3) -0.001(3) -0.005(3)
C6 0.027(4) 0.030(4) 0.029(4) 0.014(3) 0.000(3) 0.006(3)
C7 0.021(4) 0.039(4) 0.024(4) 0.006(3) -0.007(3) 0.000(3)
C8 0.016(3) 0.025(4) 0.023(4) -0.002(3) 0.005(3) -0.001(3)
C9 0.020(3) 0.018(3) 0.021(3) 0.003(3) 0.002(3) 0.003(3)
C10 0.029(4) 0.020(3) 0.020(4) 0.002(3) 0.004(3) 0.001(3)
C11 0.026(4) 0.025(4) 0.026(4) -0.005(3) 0.002(3) 0.002(3)
C12 0.024(4) 0.019(3) 0.028(4) -0.002(3) 0.002(3) 0.006(3)
C13 0.025(4) 0.022(3) 0.023(4) -0.003(3) 0.004(3) 0.001(3)
C14 0.020(3) 0.024(4) 0.027(4) -0.003(3) 0.003(3) 0.003(3)
C15 0.019(3) 0.022(3) 0.021(3) -0.005(3) 0.000(3) 0.001(3)
C16 0.026(4) 0.027(4) 0.020(4) -0.004(3) 0.001(3) 0.007(3)
P1 0.0185(8) 0.0160(8) 0.0165(8) -0.0011(6) -0.0002(7) 0.0005(7)
P2 0.0185(8) 0.0162(8) 0.0161(8) -0.0006(6) -0.0004(7) 0.0013(7)
Cl1 0.0266(9) 0.0186(8) 0.0213(8) 0.0030(6) 0.0005(7) 0.0015(6)
Cl2 0.0398(11) 0.0345(10) 0.0181(8) -0.0036(7) 0.0010(8) 0.0031(9)
Au1 0.02206(15) 0.01528(13) 0.01815(14) -0.00011(9) 0.00054(10) 0.00012(10)
Au2 0.02441(15) 0.01729(14) 0.01703(14) -0.00018(10) 0.00040(11) 0.00224(10)

loop_
_atom_type_symbol
_atom_type_description
_atom_type_scat_dispersion_real
_atom_type_scat_dispersion_imag
_atom_type_scat_source
C C 0.0033 0.0016 'International Tables Vol C Tables 4.2.6.8 and 6.1.1.4'
H H 0 0 'International Tables Vol C Tables 4.2.6.8 and 6.1.1.4'
P P 0.1023 0.0942 'International Tables Vol C Tables 4.2.6.8 and 6.1.1.4'
Cl Cl 0.1484 0.1585 'International Tables Vol C Tables 4.2.6.8 and 6.1.1.4'
Au Au -2.0133 8.8022 'International Tables Vol C Tables 4.2.6.8 and 6.1.1.4'

loop_
_exptl_crystal_face_index_h
_exptl_crystal_face_index_k
_exptl_crystal_face_index_l
_exptl_crystal_face_perp_dist
0 -13 24 0.0246
0 13 -24 0.02
5 -13 -18 0.0954
0 15 20 0.0124
0 -15 -20 0.0179
-9 -2 -3 0.1637

loop_
_geom_angle_atom_site_label_1
_geom_angle_atom_site_label_2
_geom_angle_atom_site_label_3
_geom_angle
_geom_angle_site_symmetry_3
C2F C1 P1 104.8(11) .
C2 C1 P1 104.3(6) .
C2 C1 H1A 110.9 .
P1 C1 H1A 110.9 .
C2 C1 H1B 110.9 .
P1 C1 H1B 110.9 .
H1A C1 H1B 108.9 .
C3 C2 C1 106.0(9) .
C3 C2 H2A 110.5 .
C1 C2 H2A 110.5 .
C3 C2 H2B 110.5 .
C1 C2 H2B 110.5 .
H2A C2 H2B 108.7 .
C4 C3 C2 107.9(10) .
C4 C3 H3A 110.1 .
C2 C3 H3A 110.1 .
C4 C3 H3B 110.1 .
C2 C3 H3B 110.1 .
H3A C3 H3B 108.4 .
C3F C2F C1 108(2) .
C3F C2F H2F1 110.1 .
C1 C2F H2F1 110.1 .
C3F C2F H2F2 110.1 .
C1 C2F H2F2 110.1 .
H2F1 C2F H2F2 108.4 .
C2F C3F C4 106(2) .
C2F C3F H3F1 110.5 .
C4 C3F H3F1 110.5 .
C2F C3F H3F2 110.5 .
C4 C3F H3F2 110.5 .
H3F1 C3F H3F2 108.7 .
C3 C4 P1 105.7(6) .
C3F C4 P1 104.5(11) .
C3 C4 H4A 110.6 .
P1 C4 H4A 110.6 .
C3 C4 H4B 110.6 .
P1 C4 H4B 110.6 .
H4A C4 H4B 108.7 .
C6 C5 P2 105.1(5) .
C6 C5 H5A 110.7 .
P2 C5 H5A 110.7 .
C6 C5 H5B 110.7 .
P2 C5 H5B 110.7 .
H5A C5 H5B 108.8 .
C7 C6 C5 107.9(6) .
C7 C6 H6A 110.1 .
C5 C6 H6A 110.1 .
C7 C6 H6B 110.1 .
C5 C6 H6B 110.1 .
H6A C6 H6B 108.4 .
C6 C7 C8 107.2(6) .
C6 C7 H7A 110.3 .
C8 C7 H7A 110.3 .
C6 C7 H7B 110.3 .
C8 C7 H7B 110.3 .
H7A C7 H7B 108.5 .
C7 C8 P2 105.9(5) .
C7 C8 H8A 110.5 .
P2 C8 H8A 110.5 .
C7 C8 H8B 110.5 .
P2 C8 H8B 110.5 .
H8A C8 H8B 108.7 .
C10 C9 P1 113.7(5) .
C10 C9 H9A 108.8 .
P1 C9 H9A 108.8 .
C10 C9 H9B 108.8 .
P1 C9 H9B 108.8 .
H9A C9 H9B 107.7 .
C9 C10 C11 112.8(6) .
C9 C10 H10A 109 .
C11 C10 H10A 109 .
C9 C10 H10B 109 .
C11 C10 H10B 109 .
H10A C10 H10B 107.8 .
C12 C11 C10 113.7(6) .
C12 C11 H11A 108.8 .
C10 C11 H11A 108.8 .
C12 C11 H11B 108.8 .
C10 C11 H11B 108.8 .
H11A C11 H11B 107.7 .
C11 C12 C13 113.3(6) .
C11 C12 H12A 108.9 .
C13 C12 H12A 108.9 .
C11 C12 H12B 108.9 .
C13 C12 H12B 108.9 .
H12A C12 H12B 107.7 .
C14 C13 C12 113.9(6) .
C14 C13 H13A 108.8 .
C12 C13 H13A 108.8 .
C14 C13 H13B 108.8 .
C12 C13 H13B 108.8 .
H13A C13 H13B 107.7 .
C13 C14 C15 112.6(6) .
C13 C14 H14A 109.1 .
C15 C14 H14A 109.1 .
C13 C14 H14B 109.1 .
C15 C14 H14B 109.1 .
H14A C14 H14B 107.8 .
C14 C15 C16 113.1(6) .
C14 C15 H15A 109 .
C16 C15 H15A 109 .
C14 C15 H15B 109 .
C16 C15 H15B 109 .
H15A C15 H15B 107.8 .
C15 C16 P2 115.8(5) .
C15 C16 H16A 108.3 .
P2 C16 H16A 108.3 .
C15 C16 H16B 108.3 .
P2 C16 H16B 108.3 .
H16A C16 H16B 107.4 .
C9 P1 C1 104.9(3) .
C9 P1 C4 106.1(4) .
C1 P1 C4 95.7(3) .
C9 P1 Au1 111.8(2) .
C1 P1 Au1 118.5(3) .
C4 P1 Au1 117.9(3) .
C16 P2 C5 106.5(4) .
C16 P2 C8 107.7(3) .
C5 P2 C8 94.9(3) .
C16 P2 Au2 114.6(3) .
C5 P2 Au2 116.3(2) .
C8 P2 Au2 114.8(2) .
P1 Au1 Cl1 175.63(6) .
P1 Au1 Au2 93.42(5) 3_856
Cl1 Au1 Au2 89.49(5) 3_856
P2 Au2 Cl2 178.41(7) .
P2 Au2 Au1 87.96(5) 3_856
Cl2 Au2 Au1 93.62(6) 3_856

loop_
_geom_bond_atom_site_label_1
_geom_bond_atom_site_label_2
_geom_bond_distance
_geom_bond_site_symmetry_2
C1 C2F 1.53(3) .
C1 C2 1.542(13) .
C1 P1 1.824(7) .
C1 H1A 0.99 .
C1 H1B 0.99 .
C2 C3 1.539(18) .
C2 H2A 0.99 .
C2 H2B 0.99 .
C3 C4 1.526(14) .
C3 H3A 0.99 .
C3 H3B 0.99 .
C2F C3F 1.51(4) .
C2F H2F1 0.99 .
C2F H2F2 0.99 .
C3F C4 1.54(3) .
C3F H3F1 0.99 .
C3F H3F2 0.99 .
C4 P1 1.834(8) .
C4 H4A 0.99 .
C4 H4B 0.99 .
C5 C6 1.521(10) .
C5 P2 1.828(7) .
C5 H5A 0.99 .
C5 H5B 0.99 .
C6 C7 1.513(11) .
C6 H6A 0.99 .
C6 H6B 0.99 .
C7 C8 1.533(10) .
C7 H7A 0.99 .
C7 H7B 0.99 .
C8 P2 1.835(7) .
C8 H8A 0.99 .
C8 H8B 0.99 .
C9 C10 1.516(10) .
C9 P1 1.806(7) .
C9 H9A 0.99 .
C9 H9B 0.99 .
C10 C11 1.517(10) .
C10 H10A 0.99 .
C10 H10B 0.99 .
C11 C12 1.506(10) .
C11 H11A 0.99 .
C11 H11B 0.99 .
C12 C13 1.518(10) .
C12 H12A 0.99 .
C12 H12B 0.99 .
C13 C14 1.517(10) .
C13 H13A 0.99 .
C13 H13B 0.99 .
C14 C15 1.518(9) .
C14 H14A 0.99 .
C14 H14B 0.99 .
C15 C16 1.529(10) .
C15 H15A 0.99 .
C15 H15B 0.99 .
C16 P2 1.816(7) .
C16 H16A 0.99 .
C16 H16B 0.99 .
P1 Au1 2.2240(18) .
P2 Au2 2.2248(19) .
Cl1 Au1 2.3064(17) .
Cl2 Au2 2.2963(19) .
Au1 Au2 3.2913(4) 3_856
Au2 Au1 3.2913(4) 3_856
